data_4070099
loop_
_publ_author_name
'Field, Leslie D.'
'Magill, Alison M.'
'Bhadbhade, Mohan M.'
'Dalgarno, Scott J.'

_publ_section_title
;
 Formation of Ruthenaindenes by Cyclometalation of Ruthenium(II)
 Diarylbutenyne Complexes
;
_journal_issue 18
_journal_name_full Organometallics
_journal_page_first 5514
_journal_paper_doi 10.1021/om900613y
_journal_volume 28
_journal_year 2009
_chemical_formula_sum 'C29 H48 P4 Ru'
_chemical_formula_weight 621.62
_chemical_name_systematic
; 
 ? 
;
_space_group_IT_number 14
_symmetry_cell_setting monoclinic
_symmetry_space_group_name_Hall '-P 2yn'
_symmetry_space_group_name_H-M 'P 1 21/n 1'
_atom_sites_solution_hydrogens geom
_atom_sites_solution_primary direct
_atom_sites_solution_secondary difmap
_audit_creation_method SHELXL-97
_cell_angle_alpha 90.00
_cell_angle_beta 116.9080(10)
_cell_angle_gamma 90.00
_cell_formula_units_Z 4
_cell_length_a 18.2619(7)
_cell_length_b 9.7641(4)
_cell_length_c 19.3009(7)
_cell_measurement_reflns_used 9943
_cell_measurement_temperature 150(2)
_cell_measurement_theta_max 34.15
_cell_measurement_theta_min 2.39
_cell_volume 3069.0(2)
_computing_cell_refinement
;
APEX2(Bruker, 2007, Bruker AXS Inc.,Madison, USA)
;
_computing_data_collection
;
APEX2(Bruker, 2007, Bruker AXS Inc., Madison, USA)
;
_computing_data_reduction
;
APEX2(Bruker, 2007, Bruker AXS Inc., Madison, USA)
;
_computing_molecular_graphics 'SHELXTL-Plus. Sheldrick, G. M. (2008)'
_computing_structure_refinement 'SHELXL-97. Sheldrick, G. M. (2008)'
_computing_structure_solution 'SHELXS-97. Sheldrick, G. M. (2008)'
_diffrn_ambient_temperature 150(2)
_diffrn_measured_fraction_theta_full 0.996
_diffrn_measured_fraction_theta_max 0.996
_diffrn_measurement_device_type 'Bruker kappa APEXII CCD Area Detector'
_diffrn_measurement_method '\f scans, and \w scans with \k offsets'
_diffrn_radiation_monochromator graphite
_diffrn_radiation_source 'fine-focus sealed tube'
_diffrn_radiation_type MoK\a
_diffrn_radiation_wavelength 0.71073
_diffrn_reflns_av_R_equivalents 0.0470
_diffrn_reflns_av_sigmaI/netI 0.0338
_diffrn_reflns_limit_h_max 21
_diffrn_reflns_limit_h_min -21
_diffrn_reflns_limit_k_max 11
_diffrn_reflns_limit_k_min -11
_diffrn_reflns_limit_l_max 22
_diffrn_reflns_limit_l_min -19
_diffrn_reflns_number 22796
_diffrn_reflns_theta_full 25.00
_diffrn_reflns_theta_max 25.00
_diffrn_reflns_theta_min 2.37
_diffrn_standards_decay_% 0
_diffrn_standards_interval_count 0
_diffrn_standards_interval_time 0
_diffrn_standards_number 0
_exptl_absorpt_coefficient_mu 0.736
_exptl_absorpt_correction_T_max 0.9104
_exptl_absorpt_correction_T_min 0.7674
_exptl_absorpt_correction_type multi-scan
_exptl_absorpt_process_details '(SADABS; Sheldrick, 2003)'
_exptl_crystal_colour yellow
_exptl_crystal_density_diffrn 1.345
_exptl_crystal_density_method 'not measured'
_exptl_crystal_description plates
_exptl_crystal_F_000 1304
_exptl_crystal_size_max 0.38
_exptl_crystal_size_mid 0.17
_exptl_crystal_size_min 0.13
_refine_diff_density_max 0.619
_refine_diff_density_min -0.781
_refine_diff_density_rms 0.260
_refine_ls_extinction_method none
_refine_ls_goodness_of_fit_ref 0.941
_refine_ls_hydrogen_treatment mixed
_refine_ls_matrix_type full
_refine_ls_number_parameters 355
_refine_ls_number_reflns 5381
_refine_ls_number_restraints 0
_refine_ls_restrained_S_all 0.941
_refine_ls_R_factor_all 0.0304
_refine_ls_R_factor_gt 0.0272
_refine_ls_shift/su_max 0.003
_refine_ls_shift/su_mean 0.000
_refine_ls_structure_factor_coef Fsqd
_refine_ls_weighting_details 'calc w=1/[\s^2^(Fo^2^)+(0.1000P)^2^+0.7602P] where P=(Fo^2^+2Fc^2^)/3'
_refine_ls_weighting_scheme calc
_refine_ls_wR_factor_gt 0.1029
_refine_ls_wR_factor_ref 0.1107
_reflns_number_gt 5058
_reflns_number_total 5381
_reflns_threshold_expression >2sigma(I)
_cod_data_source_file om900613y_si_001.cif
_cod_data_source_block alison4
_cod_depositor_comments
;
The following automatic conversions were performed:

'_symmetry_cell_setting' value 'Monoclinic' changed to 'monoclinic'
according to /home/saulius/struct/CIF-dictionaries/cif_core.dic
dictionary named 'cif_core.dic' version 2.4.2 from
2011-04-26.

'_exptl_absorpt_correction_type' value 'Multi-scan'
changed to 'multi-scan' according to
/home/saulius/struct/CIF-dictionaries/cif_core.dic dictionary named
'cif_core.dic' version 2.4.2 from 2011-04-26.

Automatic conversion script
Id: cif_fix_values 1715 2011-07-08 13:25:40Z adriana 
;
_cod_original_sg_symbol_H-M P2(1)/n
_cod_database_code 4070099

loop_
_symmetry_equiv_pos_as_xyz
'x, y, z'
'-x+1/2, y+1/2, -z+1/2'
'-x, -y, -z'
'x-1/2, -y-1/2, z-1/2'

loop_
_atom_site_label
_atom_site_type_symbol
_atom_site_fract_x
_atom_site_fract_y
_atom_site_fract_z
_atom_site_U_iso_or_equiv
_atom_site_adp_type
_atom_site_occupancy
_atom_site_symmetry_multiplicity
_atom_site_calc_flag
_atom_site_refinement_flags
Ru1 Ru 0.759516(9) 0.224231(17) 0.525097(9) 0.01504(11) Uani 1 1 d .
P1 P 0.87451(4) 0.12784(7) 0.51935(4) 0.02843(17) Uani 1 1 d .
P2 P 0.82850(4) 0.24104(8) 0.66304(4) 0.02856(18) Uani 1 1 d .
P3 P 0.64594(3) 0.34496(6) 0.51454(3) 0.01954(15) Uani 1 1 d .
P4 P 0.69387(5) 0.01082(7) 0.51189(4) 0.03589(19) Uani 1 1 d .
C1 C 1.08390(15) 0.8367(3) 0.79543(14) 0.0333(6) Uani 1 1 d .
C2 C 1.00861(17) 0.8132(3) 0.79510(16) 0.0377(6) Uani 1 1 d .
C3 C 0.95149(17) 0.7276(3) 0.74027(16) 0.0324(6) Uani 1 1 d .
C4 C 0.96877(14) 0.6623(2) 0.68512(12) 0.0248(5) Uani 1 1 d .
C5 C 1.04504(15) 0.6852(3) 0.68719(14) 0.0295(5) Uani 1 1 d .
C6 C 1.10174(17) 0.7711(3) 0.74193(16) 0.0335(6) Uani 1 1 d .
C7 C 0.90950(14) 0.5766(2) 0.62595(13) 0.0283(5) Uani 1 1 d .
C8 C 0.86210(12) 0.5038(2) 0.57404(12) 0.0226(5) Uani 1 1 d .
C9 C 0.80905(11) 0.4167(2) 0.51342(12) 0.0186(4) Uani 1 1 d .
C10 C 0.79214(12) 0.4556(2) 0.43965(12) 0.0198(4) Uani 1 1 d .
C11 C 0.82571(15) 0.5815(2) 0.41968(15) 0.0273(5) Uani 1 1 d .
C12 C 0.74028(12) 0.3624(2) 0.37793(12) 0.0184(4) Uani 1 1 d .
C13 C 0.71317(13) 0.2434(3) 0.40241(13) 0.0179(5) Uani 1 1 d .
C14 C 0.66542(13) 0.1533(2) 0.34247(13) 0.0241(5) Uani 1 1 d .
C15 C 0.64516(14) 0.1763(3) 0.26439(14) 0.0289(5) Uani 1 1 d .
C16 C 0.67267(16) 0.2921(3) 0.24297(14) 0.0293(5) Uani 1 1 d .
C17 C 0.72029(13) 0.3855(2) 0.29977(13) 0.0240(5) Uani 1 1 d .
C18 C 0.86099(18) 0.0599(3) 0.42583(16) 0.0441(7) Uani 1 1 d .
H18C H 0.8152 -0.0052 0.4058 0.066 Uiso 1 1 calc R
H18A H 0.9114 0.0131 0.4328 0.066 Uiso 1 1 calc R
H18B H 0.8492 0.1353 0.3888 0.066 Uiso 1 1 calc R
C19 C 0.96165(16) 0.2421(3) 0.53806(19) 0.0423(7) Uani 1 1 d .
H19C H 0.9783 0.2892 0.5878 0.063 Uiso 1 1 calc R
H19A H 0.9453 0.3099 0.4963 0.063 Uiso 1 1 calc R
H19B H 1.0078 0.1881 0.5401 0.063 Uiso 1 1 calc R
C20 C 0.92733(17) -0.0169(3) 0.58373(17) 0.0449(7) Uani 1 1 d .
H20A H 0.9390 0.0060 0.6372 0.067 Uiso 1 1 calc R
H20B H 0.9790 -0.0354 0.5815 0.067 Uiso 1 1 calc R
H20C H 0.8922 -0.0982 0.5668 0.067 Uiso 1 1 calc R
C21 C 0.94073(16) 0.2565(3) 0.71052(17) 0.0407(7) Uani 1 1 d .
H21C H 0.9572 0.3244 0.6829 0.061 Uiso 1 1 calc R
H21A H 0.9652 0.1676 0.7095 0.061 Uiso 1 1 calc R
H21B H 0.9597 0.2858 0.7645 0.061 Uiso 1 1 calc R
C22 C 0.80723(17) 0.3920(4) 0.70844(16) 0.0497(8) Uani 1 1 d .
H22A H 0.7478 0.4013 0.6896 0.075 Uiso 1 1 calc R
H22B H 0.8287 0.4743 0.6949 0.075 Uiso 1 1 calc R
H22C H 0.8339 0.3806 0.7650 0.075 Uiso 1 1 calc R
C23 C 0.8220(2) 0.1106(5) 0.72883(18) 0.0744(13) Uani 1 1 d .
H23A H 0.7642 0.0875 0.7125 0.112 Uiso 1 1 calc R
H23B H 0.8464 0.1465 0.7820 0.112 Uiso 1 1 calc R
H23C H 0.8517 0.0282 0.7270 0.112 Uiso 1 1 calc R
C24 C 0.65760(16) 0.5294(3) 0.53250(18) 0.0387(6) Uani 1 1 d .
H24B H 0.6845 0.5697 0.5035 0.058 Uiso 1 1 calc R
H24A H 0.6911 0.5461 0.5882 0.058 Uiso 1 1 calc R
H24C H 0.6034 0.5712 0.5155 0.058 Uiso 1 1 calc R
C25 C 0.59476(15) 0.2987(3) 0.57447(16) 0.0324(6) Uani 1 1 d .
H25B H 0.5840 0.1999 0.5706 0.049 Uiso 1 1 calc R
H25C H 0.5427 0.3485 0.5560 0.049 Uiso 1 1 calc R
H25A H 0.6303 0.3230 0.6288 0.049 Uiso 1 1 calc R
C26 C 0.55655(15) 0.3510(3) 0.41913(15) 0.0427(7) Uani 1 1 d .
H26C H 0.5407 0.2577 0.3994 0.064 Uiso 1 1 calc R
H26A H 0.5702 0.4032 0.3832 0.064 Uiso 1 1 calc R
H26B H 0.5108 0.3955 0.4237 0.064 Uiso 1 1 calc R
C27 C 0.6984(4) -0.0856(4) 0.5953(2) 0.116(2) Uani 1 1 d .
H27B H 0.6849 -0.0248 0.6283 0.174 Uiso 1 1 calc R
H27A H 0.7539 -0.1224 0.6255 0.174 Uiso 1 1 calc R
H27C H 0.6589 -0.1613 0.5768 0.174 Uiso 1 1 calc R
C28 C 0.5819(2) -0.0012(4) 0.4529(2) 0.0710(12) Uani 1 1 d .
H28A H 0.5551 0.0706 0.4688 0.107 Uiso 1 1 calc R
H28B H 0.5629 -0.0912 0.4605 0.107 Uiso 1 1 calc R
H28C H 0.5680 0.0108 0.3979 0.107 Uiso 1 1 calc R
C29 C 0.7219(2) -0.1334(3) 0.46755(18) 0.0516(8) Uani 1 1 d .
H29A H 0.7818 -0.1433 0.4923 0.077 Uiso 1 1 calc R
H29B H 0.7019 -0.1160 0.4119 0.077 Uiso 1 1 calc R
H29C H 0.6971 -0.2177 0.4747 0.077 Uiso 1 1 calc R
H1 H 1.1220(17) 0.900(3) 0.8301(16) 0.036(7) Uiso 1 1 d .
H2 H 0.9966(18) 0.865(3) 0.8306(18) 0.045(8) Uiso 1 1 d .
H3 H 0.899(2) 0.702(3) 0.744(2) 0.051(9) Uiso 1 1 d .
H5 H 1.0570(16) 0.643(3) 0.6502(16) 0.035(7) Uiso 1 1 d .
H6 H 1.153(2) 0.783(3) 0.7428(18) 0.041(9) Uiso 1 1 d .
H14 H 0.6415(15) 0.073(3) 0.3501(14) 0.027(6) Uiso 1 1 d .
H15 H 0.6110(15) 0.110(3) 0.2236(15) 0.027(6) Uiso 1 1 d .
H16 H 0.6620(18) 0.316(3) 0.192(2) 0.043(8) Uiso 1 1 d .
H17 H 0.7358(18) 0.463(4) 0.2831(18) 0.046(8) Uiso 1 1 d .
H11A H 0.867(2) 0.624(4) 0.465(2) 0.062(10) Uiso 1 1 d .
H11B H 0.8566(17) 0.556(3) 0.3949(16) 0.037(7) Uiso 1 1 d .
H11C H 0.779(2) 0.638(4) 0.378(2) 0.064(10) Uiso 1 1 d .

loop_
_atom_site_aniso_label
_atom_site_aniso_U_11
_atom_site_aniso_U_22
_atom_site_aniso_U_33
_atom_site_aniso_U_23
_atom_site_aniso_U_13
_atom_site_aniso_U_12
Ru1 0.01798(15) 0.01463(17) 0.01561(15) 0.00179(5) 0.01031(11) 0.00286(5)
P1 0.0310(3) 0.0322(4) 0.0308(3) 0.0125(3) 0.0217(3) 0.0171(3)
P2 0.0258(3) 0.0431(4) 0.0167(4) 0.0071(3) 0.0096(3) -0.0002(3)
P3 0.0179(3) 0.0209(3) 0.0222(3) -0.0003(2) 0.0112(2) 0.0027(2)
P4 0.0689(5) 0.0173(3) 0.0376(4) -0.0049(3) 0.0383(4) -0.0109(3)
C1 0.0355(13) 0.0346(15) 0.0268(12) -0.0052(11) 0.0113(11) -0.0124(11)
C2 0.0435(15) 0.0449(15) 0.0301(13) -0.0132(13) 0.0212(12) -0.0133(13)
C3 0.0333(14) 0.0350(16) 0.0312(14) -0.0068(10) 0.0164(12) -0.0114(10)
C4 0.0308(11) 0.0204(12) 0.0185(11) 0.0002(9) 0.0071(9) -0.0026(9)
C5 0.0357(13) 0.0279(12) 0.0251(12) -0.0020(11) 0.0140(10) 0.0006(11)
C6 0.0288(13) 0.0382(16) 0.0317(15) -0.0019(11) 0.0120(11) -0.0061(10)
C7 0.0310(11) 0.0262(13) 0.0244(11) -0.0017(10) 0.0096(9) -0.0025(10)
C8 0.0235(10) 0.0229(12) 0.0232(11) 0.0014(9) 0.0121(9) 0.0004(9)
C9 0.0172(9) 0.0198(11) 0.0200(10) -0.0004(8) 0.0094(8) 0.0031(8)
C10 0.0199(9) 0.0183(11) 0.0248(11) 0.0021(9) 0.0134(8) 0.0024(8)
C11 0.0334(12) 0.0227(12) 0.0283(12) 0.0029(10) 0.0162(11) -0.0019(10)
C12 0.0193(9) 0.0198(11) 0.0184(10) 0.0026(8) 0.0107(8) 0.0058(8)
C13 0.0171(11) 0.0207(10) 0.0174(13) 0.0009(9) 0.0090(10) 0.0046(8)
C14 0.0229(10) 0.0242(12) 0.0263(12) -0.0042(9) 0.0120(9) -0.0047(9)
C15 0.0270(11) 0.0308(14) 0.0250(12) -0.0093(11) 0.0084(10) -0.0006(10)
C16 0.0345(13) 0.0364(15) 0.0176(12) 0.0006(10) 0.0122(10) 0.0067(10)
C17 0.0281(10) 0.0238(12) 0.0219(11) 0.0035(9) 0.0128(9) 0.0047(9)
C18 0.0517(15) 0.0553(19) 0.0408(15) 0.0121(14) 0.0345(13) 0.0293(14)
C19 0.0299(13) 0.0553(17) 0.0532(18) 0.0178(14) 0.0289(13) 0.0169(12)
C20 0.0481(15) 0.0478(18) 0.0508(16) 0.0250(14) 0.0330(14) 0.0299(13)
C21 0.0284(13) 0.0568(17) 0.0276(14) 0.0105(13) 0.0044(11) 0.0032(12)
C22 0.0375(14) 0.085(2) 0.0305(14) -0.0250(15) 0.0187(12) -0.0067(15)
C23 0.064(2) 0.113(3) 0.0317(16) 0.0339(19) 0.0089(14) -0.030(2)
C24 0.0386(13) 0.0212(13) 0.0661(18) 0.0023(12) 0.0324(13) 0.0079(11)
C25 0.0294(12) 0.0414(14) 0.0352(14) -0.0030(11) 0.0224(11) -0.0006(10)
C26 0.0256(12) 0.068(2) 0.0301(13) -0.0012(13) 0.0084(10) 0.0134(12)
C27 0.271(7) 0.044(2) 0.067(3) -0.0165(19) 0.107(4) -0.067(3)
C28 0.076(2) 0.052(2) 0.124(3) -0.053(2) 0.079(2) -0.0449(18)
C29 0.086(2) 0.0191(14) 0.0515(18) -0.0072(12) 0.0330(16) 0.0035(15)

loop_
_atom_type_symbol
_atom_type_description
_atom_type_scat_dispersion_real
_atom_type_scat_dispersion_imag
_atom_type_scat_source
C C 0.0033 0.0016 'International Tables Vol C Tables 4.2.6.8 and 6.1.1.4'
H H 0.0000 0.0000 'International Tables Vol C Tables 4.2.6.8 and 6.1.1.4'
P P 0.1023 0.0942 'International Tables Vol C Tables 4.2.6.8 and 6.1.1.4'
Ru Ru -1.2594 0.8363 'International Tables Vol C Tables 4.2.6.8 and 6.1.1.4'

loop_
_geom_angle_atom_site_label_1
_geom_angle_atom_site_label_2
_geom_angle_atom_site_label_3
_geom_angle
C13 Ru1 C9 77.32(9)
C13 Ru1 P3 88.17(6)
C9 Ru1 P3 87.03(5)
C13 Ru1 P1 84.07(6)
C9 Ru1 P1 85.26(5)
P3 Ru1 P1 170.09(2)
C13 Ru1 P4 91.74(7)
C9 Ru1 P4 169.06(6)
P3 Ru1 P4 92.81(2)
P1 Ru1 P4 93.58(3)
C13 Ru1 P2 168.36(7)
C9 Ru1 P2 91.28(6)
P3 Ru1 P2 93.61(2)
P1 Ru1 P2 92.78(2)
P4 Ru1 P2 99.65(2)
C18 P1 C20 100.53(14)
C18 P1 C19 97.59(15)
C20 P1 C19 100.99(14)
C18 P1 Ru1 117.83(9)
C20 P1 Ru1 118.84(9)
C19 P1 Ru1 117.37(10)
C21 P2 C23 96.84(15)
C21 P2 C22 97.17(15)
C23 P2 C22 97.6(2)
C21 P2 Ru1 118.07(10)
C23 P2 Ru1 123.86(13)
C22 P2 Ru1 117.90(10)
C26 P3 C24 97.66(14)
C26 P3 C25 99.50(12)
C24 P3 C25 99.85(12)
C26 P3 Ru1 117.51(9)
C24 P3 Ru1 117.55(8)
C25 P3 Ru1 120.61(9)
C27 P4 C29 95.98(18)
C27 P4 C28 96.1(2)
C29 P4 C28 97.43(16)
C27 P4 Ru1 122.65(13)
C29 P4 Ru1 119.47(12)
C28 P4 Ru1 119.41(13)
C6 C1 C2 119.3(2)
C3 C2 C1 120.4(3)
C2 C3 C4 120.6(2)
C5 C4 C3 118.3(2)
C5 C4 C7 120.0(2)
C3 C4 C7 121.7(2)
C6 C5 C4 120.9(2)
C1 C6 C5 120.5(3)
C8 C7 C4 176.5(3)
C7 C8 C9 178.1(2)
C10 C9 C8 116.2(2)
C10 C9 Ru1 116.53(15)
C8 C9 Ru1 127.13(15)
C9 C10 C12 115.77(19)
C9 C10 C11 124.7(2)
C12 C10 C11 119.45(19)
C17 C12 C13 121.9(2)
C17 C12 C10 122.4(2)
C13 C12 C10 115.66(18)
C14 C13 C12 114.7(2)
C14 C13 Ru1 130.44(19)
C12 C13 Ru1 114.63(16)
C15 C14 C13 123.5(2)
C16 C15 C14 120.1(2)
C15 C16 C17 119.1(2)
C16 C17 C12 120.6(2)

loop_
_geom_bond_atom_site_label_1
_geom_bond_atom_site_label_2
_geom_bond_distance
Ru1 C13 2.132(2)
Ru1 C9 2.141(2)
Ru1 P3 2.3131(5)
Ru1 P1 2.3493(6)
Ru1 P4 2.3596(7)
Ru1 P2 2.3805(7)
P1 C18 1.832(3)
P1 C20 1.840(3)
P1 C19 1.841(3)
P2 C21 1.834(3)
P2 C23 1.840(3)
P2 C22 1.844(3)
P3 C26 1.827(2)
P3 C24 1.828(3)
P3 C25 1.842(2)
P4 C27 1.835(3)
P4 C29 1.837(3)
P4 C28 1.840(4)
C1 C6 1.374(4)
C1 C2 1.391(4)
C2 C3 1.381(4)
C3 C4 1.394(4)
C4 C5 1.393(3)
C4 C7 1.434(3)
C5 C6 1.379(4)
C7 C8 1.214(3)
C8 C9 1.416(3)
C9 C10 1.367(3)
C10 C12 1.457(3)
C10 C11 1.500(3)
C12 C17 1.401(3)
C12 C13 1.426(3)
C13 C14 1.400(3)
C14 C15 1.398(3)
C15 C16 1.375(4)
C16 C17 1.388(3)
